data_4329794
loop_
_publ_author_name
'Ganna A. Senchyk'
'Valeriy O. Bukhan'ko'
'Andrey B. Lysenko'
'Harald Krautscheid'
'Eduard B. Rusanov'
'Alexandr N. Chernega'
'Miroslaw Karbowiak'
'Konstantin V. Domasevitch'

_publ_contact_author
;
        Andrey B. Lysenko
        Inorganic Chemistry Department
        Kiev Shevchenko University
        Volodimirska Str. 64
        01033 Kiev
        Ukraine
;
_publ_contact_author_email ab_lysenko@univ.kiev.ua
_publ_contact_author_fax +380(44)239-3306
_publ_section_title
;
 AgI/VV Heterobimetallic Frameworks Generated from Novel-Type
 {Ag(VO~2~F~2~)~2~(triazole)~4~} Secondary Building Blocks: A New Aspect
 in the Design of SVOF Hybrids
;
_journal_name_full 'Inorganic Chemistry'
_journal_page_first 8025
_journal_page_last 8033
_journal_paper_doi 10.1021/ic3000894
_journal_volume 51
_journal_year 2012
_chemical_formula_moiety 'C14 H18 Ag N6, Cl O4'
_chemical_formula_sum 'C14 H18 Ag Cl N6 O4'
_chemical_formula_weight 477.66
_chemical_name_systematic
;
Silver(I) Perchlorate Complex with
1,3-bis(1,2,4-triazol-4-yl)adamantane
;
_space_group_IT_number 14
_space_group_name_Hall '-P 2ybc'
_symmetry_cell_setting monoclinic
_symmetry_Int_Tables_number 14
_symmetry_space_group_name_Hall '-P 2ybc'
_symmetry_space_group_name_H-M 'P 1 21/c 1'
_atom_sites_solution_hydrogens geom
_atom_sites_solution_primary direct
_atom_sites_solution_secondary difmap
_audit_creation_method SHELXL-97
_cell_angle_alpha 90.00
_cell_angle_beta 95.266(3)
_cell_angle_gamma 90.00
_cell_formula_units_Z 4
_cell_length_a 6.6737(3)
_cell_length_b 18.8769(9)
_cell_length_c 13.5525(7)
_cell_measurement_reflns_used 12329
_cell_measurement_temperature 100(2)
_cell_measurement_theta_max 27.10
_cell_measurement_theta_min 3.02
_cell_volume 1700.12(14)
_computing_cell_refinement 'SAINT-NT (Bruker, 1999)'
_computing_data_collection 'SMART-NT (Bruker, 1998)'
_computing_data_reduction 'SAINT-NT (Bruker, 1999)'
_computing_molecular_graphics 'Diamond 2.1e (Brandenburg, 1999)'
_computing_publication_material 'WinGX 1.70.01 (Farrugia, 1999)'
_computing_structure_refinement 'SHELXL-97 (Sheldrick, 2008)'
_computing_structure_solution 'SHELXS-97 (Sheldrick, 2008)'
_diffrn_ambient_temperature 100(2)
_diffrn_measured_fraction_theta_full 0.998
_diffrn_measured_fraction_theta_max 0.998
_diffrn_measurement_device_type 'Bruker APEXII area-detector diffractometer'
_diffrn_measurement_method '\w scans'
_diffrn_radiation_monochromator graphite
_diffrn_radiation_source 'fine-focus sealed tube'
_diffrn_radiation_type MoK\a
_diffrn_radiation_wavelength 0.71073
_diffrn_reflns_av_R_equivalents 0.0831
_diffrn_reflns_av_sigmaI/netI 0.1007
_diffrn_reflns_limit_h_max 8
_diffrn_reflns_limit_h_min -8
_diffrn_reflns_limit_k_max 17
_diffrn_reflns_limit_k_min -24
_diffrn_reflns_limit_l_max 12
_diffrn_reflns_limit_l_min -17
_diffrn_reflns_number 12329
_diffrn_reflns_theta_full 27.10
_diffrn_reflns_theta_max 27.10
_diffrn_reflns_theta_min 3.02
_diffrn_standards_decay_% 0
_exptl_absorpt_coefficient_mu 1.378
_exptl_absorpt_correction_T_max 0.9219
_exptl_absorpt_correction_T_min 0.7701
_exptl_absorpt_correction_type empirical
_exptl_absorpt_process_details 'SADABS (Sheldrick, 1996)'
_exptl_crystal_colour colorless
_exptl_crystal_density_diffrn 1.866
_exptl_crystal_description plate
_exptl_crystal_F_000 960
_exptl_crystal_size_max 0.20
_exptl_crystal_size_mid 0.12
_exptl_crystal_size_min 0.06
_refine_diff_density_max 0.728
_refine_diff_density_min -0.673
_refine_diff_density_rms 0.130
_refine_ls_extinction_method none
_refine_ls_goodness_of_fit_ref 0.995
_refine_ls_hydrogen_treatment constr
_refine_ls_matrix_type full
_refine_ls_number_parameters 248
_refine_ls_number_reflns 3756
_refine_ls_number_restraints 18
_refine_ls_restrained_S_all 0.998
_refine_ls_R_factor_all 0.1083
_refine_ls_R_factor_gt 0.0564
_refine_ls_shift/su_max 0.001
_refine_ls_shift/su_mean 0.000
_refine_ls_structure_factor_coef Fsqd
_refine_ls_weighting_details 'calc w=1/[\s^2^(Fo^2^)+(0.0384P)^2^+0.0000P] where P=(Fo^2^+2Fc^2^)/3'
_refine_ls_weighting_scheme calc
_refine_ls_wR_factor_gt 0.0975
_refine_ls_wR_factor_ref 0.1121
_reflns_number_gt 2366
_reflns_number_total 3756
_reflns_threshold_expression >2sigma(I)
_cod_data_source_file ic3000894_si_002_2.cif
_cod_data_source_block (1)
_cod_depositor_comments
;
The following automatic conversions were performed:

data name '_iucr_refine_instruction_details' was replaced with
'_iucr_refine_instructions_details' as specified in the replacement
file 'data/replacement-values/replacement_tags.lst'.

Automatic conversion script
Id: cif_correct_tags 9268 2022-04-12 08:56:07Z antanas 
;
_cod_original_sg_symbol_H-M 'P 21/c'
_cod_database_code 4329794

loop_
_symmetry_equiv_pos_as_xyz
'x, y, z'
'-x, y+1/2, -z+1/2'
'-x, -y, -z'
'x, -y-1/2, z-1/2'

loop_
_atom_site_label
_atom_site_type_symbol
_atom_site_fract_x
_atom_site_fract_y
_atom_site_fract_z
_atom_site_U_iso_or_equiv
_atom_site_adp_type
_atom_site_occupancy
_atom_site_symmetry_multiplicity
_atom_site_calc_flag
_atom_site_refinement_flags
Ag1 Ag 0.27094(7) 0.00853(2) 0.94594(3) 0.03306(16) Uani 1 1 d .
Cl1 Cl 0.4123(3) 0.37020(9) 0.81510(14) 0.0582(5) Uani 1 1 d D
O1 O 0.4912(11) 0.3360(4) 0.7356(5) 0.077(3) Uani 0.70 1 d PD
O2 O 0.4183(13) 0.3265(5) 0.8992(5) 0.098(3) Uani 0.70 1 d PD
O3 O 0.2137(9) 0.3933(5) 0.7858(6) 0.106(4) Uani 0.70 1 d PD
O4 O 0.5263(14) 0.4333(4) 0.8394(7) 0.135(5) Uani 0.70 1 d PD
O1A O 0.5968(18) 0.3415(9) 0.7868(14) 0.103(5) Uiso 0.30 1 d PD
O2A O 0.304(2) 0.3125(8) 0.8534(14) 0.103(5) Uiso 0.30 1 d PD
O3A O 0.300(2) 0.3984(9) 0.7330(10) 0.103(5) Uiso 0.30 1 d PD
O4A O 0.463(3) 0.4239(10) 0.8858(13) 0.103(5) Uiso 0.30 1 d PD
N1 N 0.5222(6) 0.0690(2) 0.8911(3) 0.0302(11) Uani 1 1 d .
N2 N 0.5087(7) 0.1413(2) 0.9078(3) 0.0328(11) Uani 1 1 d .
N3 N 0.7081(6) 0.1223(2) 0.7895(3) 0.0211(10) Uani 1 1 d .
N4 N 1.0916(7) 0.4041(2) 0.5242(4) 0.0344(12) Uani 1 1 d .
N5 N 0.9217(7) 0.4146(2) 0.5720(4) 0.0315(12) Uani 1 1 d .
N6 N 1.0052(6) 0.3030(2) 0.5877(3) 0.0241(10) Uani 1 1 d .
C1 C 0.6405(7) 0.0595(3) 0.8201(4) 0.0279(13) Uani 1 1 d .
H1 H 0.6731 0.0157 0.7946 0.033 Uiso 1 1 calc R
C2 C 0.6203(8) 0.1707(3) 0.8452(4) 0.0282(13) Uani 1 1 d .
H2 H 0.6376 0.2194 0.8395 0.034 Uiso 1 1 calc R
C3 C 1.1380(8) 0.3371(3) 0.5351(4) 0.0321(14) Uani 1 1 d .
H3 H 1.2481 0.3157 0.5100 0.038 Uiso 1 1 calc R
C4 C 0.8715(8) 0.3536(3) 0.6091(4) 0.0310(14) Uani 1 1 d .
H4 H 0.7607 0.3461 0.6447 0.037 Uiso 1 1 calc R
C5 C 0.8431(7) 0.1333(3) 0.7092(4) 0.0232(12) Uani 1 1 d .
C6 C 0.8557(7) 0.2132(3) 0.6891(4) 0.0243(12) Uani 1 1 d .
H6A H 0.7227 0.2317 0.6688 0.029 Uiso 1 1 calc R
H6B H 0.9079 0.2377 0.7489 0.029 Uiso 1 1 calc R
C7 C 0.9945(7) 0.2254(2) 0.6073(4) 0.0177(11) Uani 1 1 d .
C8 C 0.9121(8) 0.1882(3) 0.5129(4) 0.0290(13) Uani 1 1 d .
H8A H 1.0000 0.1965 0.4610 0.035 Uiso 1 1 calc R
H8B H 0.7798 0.2067 0.4911 0.035 Uiso 1 1 calc R
C9 C 0.8981(8) 0.1083(3) 0.5333(4) 0.0287(13) Uani 1 1 d .
H9 H 0.8453 0.0840 0.4725 0.034 Uiso 1 1 calc R
C10 C 0.7562(7) 0.0954(3) 0.6148(4) 0.0260(13) Uani 1 1 d .
H10A H 0.6232 0.1137 0.5939 0.031 Uiso 1 1 calc R
H10B H 0.7449 0.0450 0.6271 0.031 Uiso 1 1 calc R
C11 C 1.0539(7) 0.1051(3) 0.7437(4) 0.0280(13) Uani 1 1 d .
H11A H 1.1071 0.1296 0.8034 0.034 Uiso 1 1 calc R
H11B H 1.0472 0.0549 0.7583 0.034 Uiso 1 1 calc R
C12 C 1.1904(7) 0.1176(3) 0.6604(4) 0.0268(13) Uani 1 1 d .
H12 H 1.3248 0.0990 0.6812 0.032 Uiso 1 1 calc R
C13 C 1.2072(7) 0.1974(3) 0.6401(4) 0.0281(13) Uani 1 1 d .
H13A H 1.2959 0.2055 0.5884 0.034 Uiso 1 1 calc R
H13B H 1.2620 0.2218 0.6996 0.034 Uiso 1 1 calc R
C14 C 1.1082(8) 0.0797(3) 0.5666(4) 0.0354(15) Uani 1 1 d .
H14A H 1.1010 0.0292 0.5789 0.042 Uiso 1 1 calc R
H14B H 1.1970 0.0873 0.5148 0.042 Uiso 1 1 calc R

loop_
_atom_site_aniso_label
_atom_site_aniso_U_11
_atom_site_aniso_U_22
_atom_site_aniso_U_33
_atom_site_aniso_U_23
_atom_site_aniso_U_13
_atom_site_aniso_U_12
Ag1 0.0337(3) 0.0228(2) 0.0448(3) 0.0012(2) 0.0152(2) -0.0045(2)
Cl1 0.0663(13) 0.0546(11) 0.0524(12) -0.0120(9) -0.0010(10) 0.0233(10)
O1 0.071(5) 0.087(6) 0.081(6) -0.042(5) 0.052(5) -0.022(5)
O2 0.103(7) 0.124(8) 0.066(6) 0.034(6) 0.007(5) 0.047(6)
O3 0.048(5) 0.207(11) 0.063(6) 0.014(6) 0.002(4) 0.054(6)
O4 0.189(12) 0.052(5) 0.150(11) -0.023(7) -0.062(9) -0.022(6)
N1 0.027(3) 0.028(3) 0.036(3) 0.004(2) 0.010(2) -0.003(2)
N2 0.040(3) 0.027(2) 0.034(3) 0.003(2) 0.017(2) -0.004(2)
N3 0.020(2) 0.020(2) 0.024(3) 0.0041(19) 0.006(2) -0.0019(18)
N4 0.028(3) 0.031(3) 0.047(3) 0.010(2) 0.021(2) 0.006(2)
N5 0.027(3) 0.025(2) 0.045(3) 0.007(2) 0.017(2) 0.003(2)
N6 0.022(2) 0.022(2) 0.029(3) 0.006(2) 0.010(2) -0.0001(19)
C1 0.027(3) 0.023(3) 0.036(4) 0.003(3) 0.016(3) -0.004(2)
C2 0.032(3) 0.027(3) 0.028(3) -0.002(2) 0.012(3) 0.000(2)
C3 0.032(3) 0.024(3) 0.044(4) 0.011(3) 0.024(3) 0.006(2)
C4 0.031(3) 0.020(3) 0.045(4) 0.005(3) 0.019(3) 0.004(2)
C5 0.026(3) 0.019(3) 0.027(3) 0.003(2) 0.016(2) -0.005(2)
C6 0.023(3) 0.023(3) 0.027(3) 0.005(2) 0.005(2) 0.001(2)
C7 0.015(2) 0.016(2) 0.023(3) 0.008(2) 0.006(2) 0.002(2)
C8 0.030(3) 0.032(3) 0.026(3) 0.004(3) 0.010(3) 0.000(3)
C9 0.037(3) 0.028(3) 0.021(3) -0.007(2) 0.001(3) -0.007(3)
C10 0.020(3) 0.026(3) 0.032(3) 0.002(2) -0.002(3) -0.007(2)
C11 0.026(3) 0.023(3) 0.035(4) 0.009(3) 0.003(3) 0.004(2)
C12 0.016(3) 0.028(3) 0.037(4) 0.010(3) 0.007(3) 0.007(2)
C13 0.019(3) 0.029(3) 0.037(4) 0.002(3) 0.001(3) -0.002(2)
C14 0.046(4) 0.020(3) 0.044(4) 0.004(3) 0.024(3) 0.006(3)

loop_
_atom_type_symbol
_atom_type_description
_atom_type_scat_dispersion_real
_atom_type_scat_dispersion_imag
_atom_type_scat_source
C C 0.0033 0.0016 'International Tables Vol C Tables 4.2.6.8 and 6.1.1.4'
H H 0.0000 0.0000 'International Tables Vol C Tables 4.2.6.8 and 6.1.1.4'
N N 0.0061 0.0033 'International Tables Vol C Tables 4.2.6.8 and 6.1.1.4'
O O 0.0106 0.0060 'International Tables Vol C Tables 4.2.6.8 and 6.1.1.4'
Cl Cl 0.1484 0.1585 'International Tables Vol C Tables 4.2.6.8 and 6.1.1.4'
Ag Ag -0.8971 1.1015 'International Tables Vol C Tables 4.2.6.8 and 6.1.1.4'

loop_
_geom_angle_atom_site_label_1
_geom_angle_atom_site_label_2
_geom_angle_atom_site_label_3
_geom_angle
_geom_angle_site_symmetry_1
_geom_angle_site_symmetry_3
N5 Ag1 N1 146.66(17) 2_646 .
N5 Ag1 N4 107.47(15) 2_646 4_466
N1 Ag1 N4 102.89(16) . 4_466
O1 Cl1 O2 111.6(4) . .
O3A Cl1 O4A 110.3(8) . .
O1 Cl1 O3 109.5(4) . .
O2 Cl1 O3 111.4(4) . .
O3A Cl1 O1A 110.3(7) . .
O4A Cl1 O1A 107.1(8) . .
O3A Cl1 O2A 109.0(8) . .
O4A Cl1 O2A 113.5(13) . .
O1A Cl1 O2A 106.6(7) . .
O1 Cl1 O4 109.3(5) . .
O2 Cl1 O4 109.1(6) . .
O3 Cl1 O4 105.7(5) . .
C1 N1 N2 107.8(4) . .
C1 N1 Ag1 134.6(4) . .
N2 N1 Ag1 113.0(3) . .
C2 N2 N1 105.2(4) . .
C1 N3 C2 104.4(4) . .
C1 N3 C5 126.1(4) . .
C2 N3 C5 129.5(4) . .
C3 N4 N5 106.5(4) . .
C3 N4 Ag1 127.2(4) . 4_665
N5 N4 Ag1 126.2(3) . 4_665
C4 N5 N4 107.8(4) . .
C4 N5 Ag1 125.8(4) . 2_656
N4 N5 Ag1 124.5(3) . 2_656
C3 N6 C4 104.7(4) . .
C3 N6 C7 127.3(4) . .
C4 N6 C7 127.6(4) . .
N1 C1 N3 110.3(5) . .
N1 C1 H1 124.9 . .
N3 C1 H1 124.9 . .
N2 C2 N3 112.3(5) . .
N2 C2 H2 123.9 . .
N3 C2 H2 123.9 . .
N4 C3 N6 111.1(5) . .
N4 C3 H3 124.4 . .
N6 C3 H3 124.4 . .
N5 C4 N6 109.9(5) . .
N5 C4 H4 125.1 . .
N6 C4 H4 125.1 . .
N3 C5 C10 109.7(4) . .
N3 C5 C11 109.1(4) . .
C10 C5 C11 110.9(4) . .
N3 C5 C6 108.3(4) . .
C10 C5 C6 109.4(4) . .
C11 C5 C6 109.3(4) . .
C7 C6 C5 108.9(4) . .
C7 C6 H6A 109.9 . .
C5 C6 H6A 109.9 . .
C7 C6 H6B 109.9 . .
C5 C6 H6B 109.9 . .
H6A C6 H6B 108.3 . .
N6 C7 C8 108.9(4) . .
N6 C7 C6 108.6(4) . .
C8 C7 C6 110.2(4) . .
N6 C7 C13 109.3(4) . .
C8 C7 C13 109.7(4) . .
C6 C7 C13 110.1(4) . .
C7 C8 C9 109.0(4) . .
C7 C8 H8A 109.9 . .
C9 C8 H8A 109.9 . .
C7 C8 H8B 109.9 . .
C9 C8 H8B 109.9 . .
H8A C8 H8B 108.3 . .
C14 C9 C8 109.2(4) . .
C14 C9 C10 109.9(4) . .
C8 C9 C10 109.6(4) . .
C14 C9 H9 109.4 . .
C8 C9 H9 109.4 . .
C10 C9 H9 109.4 . .
C5 C10 C9 108.4(4) . .
C5 C10 H10A 110.0 . .
C9 C10 H10A 110.0 . .
C5 C10 H10B 110.0 . .
C9 C10 H10B 110.0 . .
H10A C10 H10B 108.4 . .
C12 C11 C5 108.2(4) . .
C12 C11 H11A 110.1 . .
C5 C11 H11A 110.1 . .
C12 C11 H11B 110.1 . .
C5 C11 H11B 110.1 . .
H11A C11 H11B 108.4 . .
C14 C12 C11 110.5(4) . .
C14 C12 C13 109.8(4) . .
C11 C12 C13 110.0(4) . .
C14 C12 H12 108.8 . .
C11 C12 H12 108.8 . .
C13 C12 H12 108.8 . .
C12 C13 C7 107.9(4) . .
C12 C13 H13A 110.1 . .
C7 C13 H13A 110.1 . .
C12 C13 H13B 110.1 . .
C7 C13 H13B 110.1 . .
H13A C13 H13B 108.4 . .
C12 C14 C9 109.4(4) . .
C12 C14 H14A 109.8 . .
C9 C14 H14A 109.8 . .
C12 C14 H14B 109.8 . .
C9 C14 H14B 109.8 . .
H14A C14 H14B 108.2 . .

loop_
_geom_bond_atom_site_label_1
_geom_bond_atom_site_label_2
_geom_bond_distance
_geom_bond_site_symmetry_2
Ag1 N5 2.191(4) 2_646
Ag1 N1 2.213(4) .
Ag1 N4 2.347(4) 4_466
Ag1 Ag1 3.2827(9) 3_657
Cl1 O3A 1.391(8) .
Cl1 O1 1.400(5) .
Cl1 O2 1.405(5) .
Cl1 O4A 1.416(9) .
Cl1 O3 1.417(5) .
Cl1 O1A 1.430(8) .
Cl1 O2A 1.433(9) .
Cl1 O4 1.435(6) .
N1 C1 1.312(6) .
N1 N2 1.389(6) .
N2 C2 1.303(6) .
N3 C1 1.347(6) .
N3 C2 1.353(6) .
N3 C5 1.489(6) .
N4 C3 1.308(6) .
N4 N5 1.371(6) .
N5 C4 1.312(6) .
N6 C3 1.350(6) .
N6 C4 1.356(6) .
N6 C7 1.492(6) .
C1 H1 0.9300 .
C2 H2 0.9300 .
C3 H3 0.9300 .
C4 H4 0.9300 .
C5 C10 1.533(7) .
C5 C11 1.536(7) .
C5 C6 1.537(6) .
C6 C7 1.526(6) .
C6 H6A 0.9700 .
C6 H6B 0.9700 .
C7 C8 1.518(7) .
C7 C13 1.541(6) .
C8 C9 1.537(7) .
C8 H8A 0.9700 .
C8 H8B 0.9700 .
C9 C14 1.531(7) .
C9 C10 1.538(7) .
C9 H9 0.9800 .
C10 H10A 0.9700 .
C10 H10B 0.9700 .
C11 C12 1.533(7) .
C11 H11A 0.9700 .
C11 H11B 0.9700 .
C12 C14 1.518(7) .
C12 C13 1.536(6) .
C12 H12 0.9800 .
C13 H13A 0.9700 .
C13 H13B 0.9700 .
C14 H14A 0.9700 .
C14 H14B 0.9700 .

loop_
_geom_torsion_atom_site_label_1
_geom_torsion_atom_site_label_2
_geom_torsion_atom_site_label_3
_geom_torsion_atom_site_label_4
_geom_torsion
_geom_torsion_site_symmetry_1
_geom_torsion_site_symmetry_4
N5 Ag1 N1 C1 -1.3(7) 2_646 .
N4 Ag1 N1 C1 -156.5(5) 4_466 .
Ag1 Ag1 N1 C1 96.4(5) 3_657 .
N5 Ag1 N1 N2 150.9(3) 2_646 .
N4 Ag1 N1 N2 -4.4(4) 4_466 .
Ag1 Ag1 N1 N2 -111.5(4) 3_657 .
C1 N1 N2 C2 0.1(6) . .
Ag1 N1 N2 C2 -159.4(4) . .
C3 N4 N5 C4 -0.5(6) . .
Ag1 N4 N5 C4 -177.6(4) 4_665 .
C3 N4 N5 Ag1 -165.7(4) . 2_656
Ag1 N4 N5 Ag1 17.3(6) 4_665 2_656
N2 N1 C1 N3 0.6(6) . .
Ag1 N1 C1 N3 153.8(4) . .
C2 N3 C1 N1 -1.1(6) . .
C5 N3 C1 N1 -179.0(4) . .
N1 N2 C2 N3 -0.8(6) . .
C1 N3 C2 N2 1.2(6) . .
C5 N3 C2 N2 179.1(5) . .
N5 N4 C3 N6 0.3(7) . .
Ag1 N4 C3 N6 177.3(4) 4_665 .
C4 N6 C3 N4 0.0(7) . .
C7 N6 C3 N4 173.5(5) . .
N4 N5 C4 N6 0.5(7) . .
Ag1 N5 C4 N6 165.5(3) 2_656 .
C3 N6 C4 N5 -0.4(7) . .
C7 N6 C4 N5 -173.8(5) . .
C1 N3 C5 C10 52.4(6) . .
C2 N3 C5 C10 -125.0(5) . .
C1 N3 C5 C11 -69.3(6) . .
C2 N3 C5 C11 113.2(6) . .
C1 N3 C5 C6 171.8(5) . .
C2 N3 C5 C6 -5.7(7) . .
N3 C5 C6 C7 179.7(4) . .
C10 C5 C6 C7 -60.8(5) . .
C11 C5 C6 C7 60.9(5) . .
C3 N6 C7 C8 -73.3(6) . .
C4 N6 C7 C8 98.7(6) . .
C3 N6 C7 C6 166.6(5) . .
C4 N6 C7 C6 -21.3(7) . .
C3 N6 C7 C13 46.5(7) . .
C4 N6 C7 C13 -141.5(5) . .
C5 C6 C7 N6 179.7(4) . .
C5 C6 C7 C8 60.4(5) . .
C5 C6 C7 C13 -60.7(5) . .
N6 C7 C8 C9 -179.2(4) . .
C6 C7 C8 C9 -60.1(5) . .
C13 C7 C8 C9 61.2(5) . .
C7 C8 C9 C14 -60.2(6) . .
C7 C8 C9 C10 60.3(5) . .
N3 C5 C10 C9 179.6(4) . .
C11 C5 C10 C9 -59.8(5) . .
C6 C5 C10 C9 60.9(5) . .
C14 C9 C10 C5 59.4(5) . .
C8 C9 C10 C5 -60.7(5) . .
N3 C5 C11 C12 -179.4(4) . .
C10 C5 C11 C12 59.6(5) . .
C6 C5 C11 C12 -61.2(5) . .
C5 C11 C12 C14 -59.5(5) . .
C5 C11 C12 C13 61.8(5) . .
C14 C12 C13 C7 60.8(5) . .
C11 C12 C13 C7 -61.0(5) . .
N6 C7 C13 C12 179.6(4) . .
C8 C7 C13 C12 -61.1(5) . .
C6 C7 C13 C12 60.3(5) . .
C11 C12 C14 C9 60.5(5) . .
C13 C12 C14 C9 -61.0(5) . .
C8 C9 C14 C12 60.1(6) . .
C10 C9 C14 C12 -60.2(5) . .
